data_4063928
loop_
_publ_author_name
'Pearson, David M.'
'Conley, Nicholas R.'
'Waymouth, Robert M.'

_publ_section_title
;
 Oxidatively Resistant Ligands for Palladium-Catalyzed Aerobic Alcohol
 Oxidation
;
_journal_issue 6
_journal_name_full Organometallics
_journal_page_first 1445
_journal_paper_doi 10.1021/om101037k
_journal_volume 30
_journal_year 2011
_chemical_formula_moiety 'C20 H13 Cl F2 N3 Pd, C F3 O3 S '
_chemical_formula_sum 'C21 H13 Cl F5 N3 O3 Pd S'
_chemical_formula_weight 624.25
_chemical_name_systematic
; 
 ? 
;
_space_group_IT_number 2
_symmetry_cell_setting triclinic
_symmetry_space_group_name_Hall '-P 1'
_symmetry_space_group_name_H-M 'P -1'
_atom_sites_solution_hydrogens geom
_atom_sites_solution_primary direct
_atom_sites_solution_secondary difmap
_audit_creation_method SHELXL-97
_cell_angle_alpha 102.481(4)
_cell_angle_beta 99.258(2)
_cell_angle_gamma 105.172(3)
_cell_formula_units_Z 2
_cell_length_a 6.5952(14)
_cell_length_b 12.156(3)
_cell_length_c 14.847(3)
_cell_measurement_reflns_used 4198
_cell_measurement_temperature 150(2)
_cell_measurement_theta_max 28.03
_cell_measurement_theta_min 2.60
_cell_volume 1091.4(4)
_computing_cell_refinement 'Bruker SAINT v7.34'
_computing_data_collection 'Bruker APEX-II v2.1-4'
_computing_data_reduction 'Bruker SAINT v7.34'
_computing_structure_refinement 'SHELXL-97 (Sheldrick, 1997)'
_computing_structure_solution 'SHELXS-97 (Sheldrick, 1990)'
_diffrn_ambient_temperature 150(2)
_diffrn_detector_area_resol_mean 83.33
_diffrn_measured_fraction_theta_full 0.974
_diffrn_measured_fraction_theta_max 0.974
_diffrn_measurement_device_type 'Bruker APEX-II'
_diffrn_measurement_method \w/2\q-scans
_diffrn_radiation_monochromator graphite
_diffrn_radiation_source 'fine-focus sealed tube'
_diffrn_radiation_type MoK\a
_diffrn_radiation_wavelength 0.71073
_diffrn_reflns_av_R_equivalents 0.0339
_diffrn_reflns_av_sigmaI/netI 0.0482
_diffrn_reflns_limit_h_max 8
_diffrn_reflns_limit_h_min -8
_diffrn_reflns_limit_k_max 15
_diffrn_reflns_limit_k_min -16
_diffrn_reflns_limit_l_max 19
_diffrn_reflns_limit_l_min -19
_diffrn_reflns_number 12266
_diffrn_reflns_theta_full 28.28
_diffrn_reflns_theta_max 28.28
_diffrn_reflns_theta_min 1.98
_exptl_absorpt_coefficient_mu 1.142
_exptl_absorpt_correction_T_max 0.9243
_exptl_absorpt_correction_T_min 0.8037
_exptl_absorpt_correction_type numerical
_exptl_absorpt_process_details 'Sheldrick, 2008'
_exptl_crystal_colour 'pale yellow'
_exptl_crystal_density_diffrn 1.900
_exptl_crystal_density_method 'not measured'
_exptl_crystal_description block
_exptl_crystal_F_000 616
_exptl_crystal_size_max 0.20
_exptl_crystal_size_mid 0.09
_exptl_crystal_size_min 0.07
_refine_diff_density_max 1.792
_refine_diff_density_min -1.898
_refine_diff_density_rms 0.122
_refine_ls_extinction_method none
_refine_ls_goodness_of_fit_ref 1.049
_refine_ls_hydrogen_treatment mixed
_refine_ls_matrix_type full
_refine_ls_number_parameters 317
_refine_ls_number_reflns 5286
_refine_ls_number_restraints 0
_refine_ls_restrained_S_all 1.049
_refine_ls_R_factor_all 0.0634
_refine_ls_R_factor_gt 0.0492
_refine_ls_shift/su_max 0.018
_refine_ls_shift/su_mean 0.000
_refine_ls_structure_factor_coef Fsqd
_refine_ls_weighting_details 'calc w=1/[\s^2^(Fo^2^)+(0.0613P)^2^+2.3782P] where P=(Fo^2^+2Fc^2^)/3'
_refine_ls_weighting_scheme calc
_refine_ls_wR_factor_gt 0.1213
_refine_ls_wR_factor_ref 0.1325
_reflns_number_gt 4243
_reflns_number_total 5286
_reflns_threshold_expression >2sigma(I)
_cod_data_source_file om101037k_si_002.cif
_cod_data_source_block '[(odfp-phen)Pd(NCCH3)(Cl)][OTf]'
_cod_original_sg_symbol_H-M P-1
_cod_database_code 4063928

loop_
_symmetry_equiv_pos_as_xyz
'x, y, z'
'-x, -y, -z'

loop_
_atom_site_label
_atom_site_type_symbol
_atom_site_fract_x
_atom_site_fract_y
_atom_site_fract_z
_atom_site_U_iso_or_equiv
_atom_site_adp_type
_atom_site_occupancy
_atom_site_symmetry_multiplicity
_atom_site_calc_flag
_atom_site_refinement_flags
_atom_site_disorder_assembly
_atom_site_disorder_group
Pd1 Pd 0.48931(5) 0.47151(3) 0.33108(2) 0.02988(12) Uani 1 1 d . . .
Cl1 Cl 0.76798(19) 0.40624(13) 0.38266(9) 0.0496(3) Uani 1 1 d . . .
F1 F -0.2742(4) 0.3218(3) 0.1304(2) 0.0473(7) Uani 1 1 d . . .
F2 F 0.4338(4) 0.5141(2) 0.11880(19) 0.0378(6) Uani 1 1 d . . .
N1 N 0.5979(7) 0.6202(4) 0.4371(3) 0.0438(11) Uani 1 1 d . . .
N2 N 0.2574(6) 0.5488(3) 0.2913(2) 0.0276(7) Uani 1 1 d . . .
N3 N 0.3713(5) 0.3148(3) 0.2339(2) 0.0280(7) Uani 1 1 d . . .
C1 C 0.7749(9) 0.6556(6) 0.5072(3) 0.0618(19) Uani 1 1 d . . .
H1A H 0.8703 0.6091 0.5080 0.074 Uiso 1 1 calc R . .
C2 C 0.8223(13) 0.7603(8) 0.5797(4) 0.087(3) Uani 1 1 d . . .
H2A H 0.9507 0.7843 0.6281 0.105 Uiso 1 1 calc R . .
C3 C 0.6897(15) 0.8272(7) 0.5821(4) 0.089(3) Uani 1 1 d . . .
H3A H 0.7231 0.8974 0.6320 0.107 Uiso 1 1 calc R . .
C4 C 0.4991(12) 0.7923(5) 0.5092(4) 0.068(2) Uani 1 1 d . . .
C5 C 0.4622(9) 0.6874(5) 0.4379(3) 0.0486(15) Uani 1 1 d . . .
C6 C 0.3453(14) 0.8566(5) 0.5045(5) 0.078(3) Uani 1 1 d . . .
H6A H 0.3662 0.9260 0.5536 0.094 Uiso 1 1 calc R . .
C7 C 0.1729(12) 0.8197(5) 0.4318(5) 0.067(2) Uani 1 1 d . . .
H7A H 0.0733 0.8638 0.4300 0.080 Uiso 1 1 calc R . .
C8 C 0.1349(9) 0.7150(4) 0.3564(4) 0.0456(13) Uani 1 1 d . . .
C9 C 0.2774(8) 0.6491(4) 0.3603(3) 0.0371(11) Uani 1 1 d . . .
C10 C -0.0401(9) 0.6756(4) 0.2771(4) 0.0476(14) Uani 1 1 d . . .
H10A H -0.1449 0.7161 0.2727 0.057 Uiso 1 1 calc R . .
C11 C -0.0577(8) 0.5777(4) 0.2061(4) 0.0370(10) Uani 1 1 d . . .
H11A H -0.1745 0.5507 0.1519 0.044 Uiso 1 1 calc R . .
C12 C 0.0968(6) 0.5175(3) 0.2135(3) 0.0262(8) Uani 1 1 d . . .
C13 C 0.0817(6) 0.4201(4) 0.1301(3) 0.0246(8) Uani 1 1 d . . .
C14 C -0.1071(7) 0.3275(4) 0.0882(3) 0.0331(9) Uani 1 1 d . . .
C15 C -0.1311(8) 0.2407(5) 0.0060(3) 0.0429(12) Uani 1 1 d . . .
H15A H -0.2626 0.1780 -0.0203 0.052 Uiso 1 1 calc R . .
C16 C 0.0411(8) 0.2480(4) -0.0364(3) 0.0413(11) Uani 1 1 d . . .
H16A H 0.0275 0.1892 -0.0928 0.050 Uiso 1 1 calc R . .
C17 C 0.2329(7) 0.3385(4) 0.0012(3) 0.0319(9) Uani 1 1 d . . .
H17A H 0.3517 0.3423 -0.0280 0.038 Uiso 1 1 calc R . .
C18 C 0.2474(7) 0.4233(4) 0.0820(3) 0.0268(8) Uani 1 1 d . . .
C19 C 0.3290(7) 0.2220(4) 0.1850(3) 0.0312(9) Uani 1 1 d . . .
C20 C 0.2769(10) 0.1042(4) 0.1216(4) 0.0477(13) Uani 1 1 d . . .
H20A H 0.3793 0.1043 0.0805 0.072 Uiso 1 1 calc R . .
H20B H 0.1300 0.0813 0.0825 0.072 Uiso 1 1 calc R . .
H20C H 0.2864 0.0476 0.1589 0.072 Uiso 1 1 calc R . .
S1 S 0.7451(2) 0.97662(15) 0.20484(10) 0.0261(3) Uani 0.50 1 d P A 1
O1 O 0.7342(6) 1.0934(3) 0.2559(3) 0.0579(9) Uani 0.50 1 d P A 1
O2 O 0.9407(6) 0.9645(5) 0.2295(3) 0.0909(17) Uani 0.50 1 d P A 1
O3 O 0.6587(7) 0.9569(6) 0.1066(3) 0.0918(17) Uani 0.50 1 d P A 1
F3 F 0.6419(6) 0.8851(3) 0.3377(2) 0.0482(8) Uani 0.50 1 d P A 1
F4 F 0.5293(6) 0.7622(3) 0.1917(3) 0.0709(13) Uani 0.50 1 d P A 1
F5 F 0.3610(5) 0.8943(4) 0.2344(3) 0.0589(10) Uani 0.50 1 d P A 1
C21 C 0.5470(4) 0.8792(2) 0.23962(17) 0.0517(5) Uani 0.50 1 d P A 1
C21A C 0.7451(2) 0.97662(15) 0.20484(10) 0.0261(3) Uani 0.50 1 d P B 2
F3A F 0.7342(6) 1.0934(3) 0.2559(3) 0.0579(9) Uani 0.50 1 d P B 2
F4A F 0.9407(6) 0.9645(5) 0.2295(3) 0.0909(17) Uani 0.50 1 d P B 2
F5A F 0.6587(7) 0.9569(6) 0.1066(3) 0.0918(17) Uani 0.50 1 d P B 2
O1A O 0.6419(6) 0.8851(3) 0.3377(2) 0.0482(8) Uani 0.50 1 d P B 2
O2A O 0.5293(6) 0.7622(3) 0.1917(3) 0.0709(13) Uani 0.50 1 d P B 2
O3A O 0.3610(5) 0.8943(4) 0.2344(3) 0.0589(10) Uani 0.50 1 d P B 2
S1A S 0.5470(4) 0.8792(2) 0.23962(17) 0.0517(5) Uani 0.50 1 d P B 2

loop_
_atom_site_aniso_label
_atom_site_aniso_U_11
_atom_site_aniso_U_22
_atom_site_aniso_U_33
_atom_site_aniso_U_23
_atom_site_aniso_U_13
_atom_site_aniso_U_12
Pd1 0.02493(17) 0.0376(2) 0.01692(16) 0.00569(12) 0.00299(11) -0.00498(13)
Cl1 0.0307(6) 0.0729(9) 0.0398(6) 0.0302(6) -0.0037(5) 0.0017(6)
F1 0.0270(13) 0.0520(18) 0.0483(17) -0.0009(14) 0.0134(12) -0.0032(12)
F2 0.0371(14) 0.0300(14) 0.0384(15) 0.0030(11) 0.0181(12) -0.0033(11)
N1 0.039(2) 0.052(3) 0.0189(18) 0.0013(17) 0.0077(15) -0.0165(19)
N2 0.0298(17) 0.0257(17) 0.0210(16) 0.0039(13) 0.0119(13) -0.0034(14)
N3 0.0246(16) 0.034(2) 0.0242(17) 0.0119(15) 0.0051(13) 0.0050(14)
C1 0.048(3) 0.082(4) 0.020(2) 0.007(2) 0.005(2) -0.032(3)
C2 0.081(5) 0.100(6) 0.020(3) -0.004(3) 0.010(3) -0.057(4)
C3 0.113(6) 0.068(5) 0.026(3) -0.017(3) 0.035(4) -0.060(4)
C4 0.094(5) 0.042(3) 0.032(3) -0.012(2) 0.037(3) -0.034(3)
C5 0.058(3) 0.041(3) 0.022(2) -0.0049(19) 0.021(2) -0.021(2)
C6 0.124(6) 0.030(3) 0.061(4) -0.012(3) 0.070(4) -0.020(3)
C7 0.107(5) 0.023(3) 0.067(4) -0.004(3) 0.066(4) 0.000(3)
C8 0.064(3) 0.024(2) 0.048(3) 0.006(2) 0.039(3) 0.000(2)
C9 0.046(3) 0.024(2) 0.031(2) -0.0012(17) 0.023(2) -0.0067(19)
C10 0.059(3) 0.030(3) 0.071(4) 0.023(2) 0.043(3) 0.019(2)
C11 0.040(2) 0.036(2) 0.046(3) 0.022(2) 0.021(2) 0.014(2)
C12 0.030(2) 0.0216(19) 0.026(2) 0.0075(15) 0.0127(16) 0.0021(15)
C13 0.0267(19) 0.025(2) 0.0199(18) 0.0053(15) 0.0041(15) 0.0056(15)
C14 0.025(2) 0.039(2) 0.028(2) 0.0039(18) 0.0041(16) 0.0028(18)
C15 0.032(2) 0.044(3) 0.032(2) -0.006(2) -0.0017(19) -0.003(2)
C16 0.049(3) 0.039(3) 0.024(2) -0.0037(19) 0.003(2) 0.007(2)
C17 0.038(2) 0.037(2) 0.0214(19) 0.0086(17) 0.0109(17) 0.0087(19)
C18 0.030(2) 0.026(2) 0.0237(19) 0.0097(16) 0.0072(16) 0.0044(16)
C19 0.032(2) 0.037(2) 0.031(2) 0.0171(19) 0.0124(18) 0.0110(18)
C20 0.071(4) 0.028(2) 0.053(3) 0.013(2) 0.032(3) 0.019(2)
S1 0.0217(7) 0.0301(8) 0.0158(7) 0.0021(6) 0.0041(5) -0.0062(6)
O1 0.052(2) 0.048(2) 0.053(2) 0.0012(16) 0.0008(17) -0.0028(16)
O2 0.0326(19) 0.149(4) 0.048(2) -0.015(3) 0.0129(17) -0.012(2)
O3 0.055(2) 0.191(5) 0.0313(19) 0.038(3) 0.0155(18) 0.031(3)
F3 0.061(2) 0.058(2) 0.0334(16) 0.0162(15) 0.0161(15) 0.0255(17)
F4 0.050(2) 0.0343(19) 0.101(3) -0.0190(19) 0.000(2) 0.0089(16)
F5 0.0277(16) 0.075(3) 0.068(2) 0.012(2) 0.0221(16) 0.0052(16)
C21 0.0466(12) 0.0502(13) 0.0520(13) 0.0053(10) 0.0144(10) 0.0096(10)
C21A 0.0217(7) 0.0301(8) 0.0158(7) 0.0021(6) 0.0041(5) -0.0062(6)
F3A 0.052(2) 0.048(2) 0.053(2) 0.0012(16) 0.0008(17) -0.0028(16)
F4A 0.0326(19) 0.149(4) 0.048(2) -0.015(3) 0.0129(17) -0.012(2)
F5A 0.055(2) 0.191(5) 0.0313(19) 0.038(3) 0.0155(18) 0.031(3)
O1A 0.061(2) 0.058(2) 0.0334(16) 0.0162(15) 0.0161(15) 0.0255(17)
O2A 0.050(2) 0.0343(19) 0.101(3) -0.0190(19) 0.000(2) 0.0089(16)
O3A 0.0277(16) 0.075(3) 0.068(2) 0.012(2) 0.0221(16) 0.0052(16)
S1A 0.0466(12) 0.0502(13) 0.0520(13) 0.0053(10) 0.0144(10) 0.0096(10)

loop_
_atom_type_symbol
_atom_type_description
_atom_type_scat_dispersion_real
_atom_type_scat_dispersion_imag
_atom_type_scat_source
C C 0.0033 0.0016 'International Tables Vol C Tables 4.2.6.8 and 6.1.1.4'
H H 0.0000 0.0000 'International Tables Vol C Tables 4.2.6.8 and 6.1.1.4'
N N 0.0061 0.0033 'International Tables Vol C Tables 4.2.6.8 and 6.1.1.4'
O O 0.0106 0.0060 'International Tables Vol C Tables 4.2.6.8 and 6.1.1.4'
F F 0.0171 0.0103 'International Tables Vol C Tables 4.2.6.8 and 6.1.1.4'
S S 0.1246 0.1234 'International Tables Vol C Tables 4.2.6.8 and 6.1.1.4'
Pd Pd -0.9988 1.0072 'International Tables Vol C Tables 4.2.6.8 and 6.1.1.4'
Cl Cl 0.1484 0.1585 'International Tables Vol C Tables 4.2.6.8 and 6.1.1.4'

loop_
_geom_angle_atom_site_label_1
_geom_angle_atom_site_label_2
_geom_angle_atom_site_label_3
_geom_angle
N1 Pd1 N3 174.58(15)
N1 Pd1 N2 81.82(17)
N3 Pd1 N2 99.73(14)
N1 Pd1 Cl1 92.73(15)
N3 Pd1 Cl1 85.94(11)
N2 Pd1 Cl1 173.93(10)
C1 N1 C5 118.4(5)
C1 N1 Pd1 128.3(5)
C5 N1 Pd1 113.2(3)
C12 N2 C9 117.4(4)
C12 N2 Pd1 131.9(3)
C9 N2 Pd1 110.8(3)
C19 N3 Pd1 170.2(4)
N1 C1 C2 121.1(8)
C3 C2 C1 121.2(7)
C2 C3 C4 119.4(6)
C5 C4 C3 116.6(8)
C5 C4 C6 119.1(6)
C3 C4 C6 124.3(6)
N1 C5 C4 123.1(6)
N1 C5 C9 117.1(4)
C4 C5 C9 119.7(6)
C7 C6 C4 120.7(5)
C6 C7 C8 121.4(7)
C9 C8 C10 117.6(4)
C9 C8 C7 119.2(6)
C10 C8 C7 123.2(6)
N2 C9 C8 123.8(5)
N2 C9 C5 116.3(5)
C8 C9 C5 119.9(4)
C11 C10 C8 119.2(5)
C10 C11 C12 120.1(5)
N2 C12 C11 121.8(4)
N2 C12 C13 120.8(4)
C11 C12 C13 117.4(4)
C14 C13 C18 115.3(4)
C14 C13 C12 122.1(4)
C18 C13 C12 122.1(4)
F1 C14 C13 117.9(4)
F1 C14 C15 118.8(4)
C13 C14 C15 123.3(4)
C16 C15 C14 118.1(4)
C15 C16 C17 121.5(4)
C18 C17 C16 118.1(4)
F2 C18 C17 118.7(4)
F2 C18 C13 117.7(3)
C17 C18 C13 123.6(4)
N3 C19 C20 179.1(5)
O2 S1 O3 117.1(3)
O2 S1 O1 112.1(3)
O3 S1 O1 108.2(3)
O2 S1 C21 112.4(3)
O3 S1 C21 103.7(2)
O1 S1 C21 101.86(19)
F5 C21 F4 111.1(3)
F5 C21 F3 109.8(3)
F4 C21 F3 101.7(3)
F5 C21 S1 118.7(3)
F4 C21 S1 108.5(2)
F3 C21 S1 105.5(2)

loop_
_geom_bond_atom_site_label_1
_geom_bond_atom_site_label_2
_geom_bond_distance
Pd1 N1 1.997(4)
Pd1 N3 1.998(4)
Pd1 N2 2.067(4)
Pd1 Cl1 2.2730(14)
F1 C14 1.347(5)
F2 C18 1.357(5)
N1 C1 1.336(7)
N1 C5 1.361(8)
N2 C12 1.344(5)
N2 C9 1.374(5)
N3 C19 1.137(6)
C1 C2 1.403(10)
C2 C3 1.340(13)
C3 C4 1.419(11)
C4 C5 1.405(7)
C4 C6 1.436(12)
C5 C9 1.432(7)
C6 C7 1.337(11)
C7 C8 1.437(7)
C8 C9 1.388(8)
C8 C10 1.406(8)
C10 C11 1.373(7)
C11 C12 1.406(6)
C12 C13 1.486(5)
C13 C14 1.385(6)
C13 C18 1.395(5)
C14 C15 1.386(6)
C15 C16 1.377(7)
C16 C17 1.379(7)
C17 C18 1.374(6)
C19 C20 1.453(7)
S1 O2 1.338(5)
S1 O3 1.422(4)
S1 O1 1.484(4)
S1 C21 1.746(3)
F3 C21 1.467(4)
F4 C21 1.411(4)
F5 C21 1.280(4)

loop_
_geom_torsion_atom_site_label_1
_geom_torsion_atom_site_label_2
_geom_torsion_atom_site_label_3
_geom_torsion_atom_site_label_4
_geom_torsion
N3 Pd1 N1 C1 76.0(18)
N2 Pd1 N1 C1 -176.9(4)
Cl1 Pd1 N1 C1 0.4(4)
N3 Pd1 N1 C5 -99.8(18)
N2 Pd1 N1 C5 7.2(3)
Cl1 Pd1 N1 C5 -175.5(3)
N1 Pd1 N2 C12 173.4(4)
N3 Pd1 N2 C12 -11.9(4)
Cl1 Pd1 N2 C12 147.0(7)
N1 Pd1 N2 C9 -7.7(3)
N3 Pd1 N2 C9 167.0(3)
Cl1 Pd1 N2 C9 -34.1(10)
N1 Pd1 N3 C19 -73(3)
N2 Pd1 N3 C19 -179(100)
Cl1 Pd1 N3 C19 3(2)
C5 N1 C1 C2 -0.8(7)
Pd1 N1 C1 C2 -176.4(4)
N1 C1 C2 C3 1.2(9)
C1 C2 C3 C4 -0.8(10)
C2 C3 C4 C5 -0.1(8)
C2 C3 C4 C6 179.8(6)
C1 N1 C5 C4 -0.1(7)
Pd1 N1 C5 C4 176.1(4)
C1 N1 C5 C9 178.1(4)
Pd1 N1 C5 C9 -5.6(5)
C3 C4 C5 N1 0.6(7)
C6 C4 C5 N1 -179.3(5)
C3 C4 C5 C9 -177.7(5)
C6 C4 C5 C9 2.4(7)
C5 C4 C6 C7 -2.2(8)
C3 C4 C6 C7 177.9(5)
C4 C6 C7 C8 0.2(8)
C6 C7 C8 C9 1.7(8)
C6 C7 C8 C10 -177.7(5)
C12 N2 C9 C8 3.7(6)
Pd1 N2 C9 C8 -175.4(3)
C12 N2 C9 C5 -173.9(4)
Pd1 N2 C9 C5 7.0(4)
C10 C8 C9 N2 0.5(7)
C7 C8 C9 N2 -179.0(4)
C10 C8 C9 C5 178.0(4)
C7 C8 C9 C5 -1.5(7)
N1 C5 C9 N2 -1.2(6)
C4 C5 C9 N2 177.1(4)
N1 C5 C9 C8 -178.9(4)
C4 C5 C9 C8 -0.6(7)
C9 C8 C10 C11 -2.6(7)
C7 C8 C10 C11 176.8(4)
C8 C10 C11 C12 0.6(7)
C9 N2 C12 C11 -5.8(6)
Pd1 N2 C12 C11 173.0(3)
C9 N2 C12 C13 171.7(4)
Pd1 N2 C12 C13 -9.5(6)
C10 C11 C12 N2 3.8(6)
C10 C11 C12 C13 -173.8(4)
N2 C12 C13 C14 129.1(4)
C11 C12 C13 C14 -53.3(6)
N2 C12 C13 C18 -58.8(5)
C11 C12 C13 C18 118.8(4)
C18 C13 C14 F1 -178.4(4)
C12 C13 C14 F1 -5.9(6)
C18 C13 C14 C15 2.2(7)
C12 C13 C14 C15 174.7(4)
F1 C14 C15 C16 179.9(5)
C13 C14 C15 C16 -0.7(8)
C14 C15 C16 C17 0.0(8)
C15 C16 C17 C18 -0.9(7)
C16 C17 C18 F2 -178.8(4)
C16 C17 C18 C13 2.6(7)
C14 C13 C18 F2 178.3(4)
C12 C13 C18 F2 5.8(6)
C14 C13 C18 C17 -3.1(6)
C12 C13 C18 C17 -175.6(4)
Pd1 N3 C19 C20 -88(37)
O2 S1 C21 F5 168.7(3)
O3 S1 C21 F5 -63.8(4)
O1 S1 C21 F5 48.5(3)
O2 S1 C21 F4 -63.2(3)
O3 S1 C21 F4 64.3(4)
O1 S1 C21 F4 176.6(3)
O2 S1 C21 F3 45.2(3)
O3 S1 C21 F3 172.7(3)
O1 S1 C21 F3 -75.0(2)
